data_7242718
loop_
_publ_author_name
'Shen, Nan'
'Liang, Jing'
'Qu, Xiaoni'
'Liu, Sha'
'Zhu, Lin'
'Zhang, Sheng'
'Chen, Ling'
'Zhang, Jiangwei'
'Hu, Dengwei'
'Yin, Bing'

_publ_section_title
;
 The influence of organic bases and substituted groups on coordination
 structures affording two mononuclear Dy(iii) single-molecule magnets
 (SMMs) and a novel Dy(iii)--K(i) compound with unusually coordinated
 fluorine atoms
;
_journal_issue 22
_journal_name_full CrystEngComm
_journal_page_first 4013
_journal_page_last 4027
_journal_paper_doi 10.1039/D1CE00431J
_journal_volume 23
_journal_year 2021
_chemical_formula_sum 'C51 H34 Dy F9 N4 O6'
_chemical_formula_weight 1132.32
_space_group_crystal_system monoclinic
_space_group_IT_number 15
_space_group_name_Hall '-C 2yc'
_space_group_name_H-M_alt 'C 1 2/c 1'
_atom_sites_solution_hydrogens geom
_audit_creation_method SHELXL-2018/3
_audit_update_record
;
2021-04-23 deposited with the CCDC.	2021-04-26 downloaded from the CCDC.
;
_cell_angle_alpha 90
_cell_angle_beta 115.257(3)
_cell_angle_gamma 90
_cell_formula_units_Z 16
_cell_length_a 45.840(2)
_cell_length_b 19.6673(6)
_cell_length_c 25.2882(11)
_cell_measurement_reflns_used 6542
_cell_measurement_temperature 293(2)
_cell_measurement_theta_max 67.9920
_cell_measurement_theta_min 3.5400
_cell_volume 20619.1(15)
_computing_cell_refinement 'CrysAlisPro 1.171.38.41 (Rigaku OD, 2015)'
_computing_data_collection 'CrysAlisPro 1.171.38.41 (Rigaku OD, 2015)'
_computing_data_reduction 'CrysAlisPro 1.171.38.41 (Rigaku OD, 2015)'
_computing_structure_refinement 'SHELXL-2018/3 (Sheldrick, 2018)'
_computing_structure_solution 'SHELXL-2018/3 (Sheldrick, 2018)'
_diffrn_ambient_temperature 293(2)
_diffrn_measured_fraction_theta_full 0.998
_diffrn_measured_fraction_theta_max 0.998
_diffrn_measurement_device_type 'Xcalibur, Eos, Gemini'
_diffrn_radiation_type CuK\a
_diffrn_radiation_wavelength 1.54184
_diffrn_reflns_av_R_equivalents 0.0494
_diffrn_reflns_av_unetI/netI 0.0763
_diffrn_reflns_Laue_measured_fraction_full 0.998
_diffrn_reflns_Laue_measured_fraction_max 0.998
_diffrn_reflns_limit_h_max 54
_diffrn_reflns_limit_h_min -54
_diffrn_reflns_limit_k_max 23
_diffrn_reflns_limit_k_min -16
_diffrn_reflns_limit_l_max 21
_diffrn_reflns_limit_l_min -30
_diffrn_reflns_number 35746
_diffrn_reflns_point_group_measured_fraction_full 0.998
_diffrn_reflns_point_group_measured_fraction_max 0.998
_diffrn_reflns_theta_full 67.243
_diffrn_reflns_theta_max 67.243
_diffrn_reflns_theta_min 3.417
_diffrn_source 'fine-focus sealed X-ray tube'
_exptl_absorpt_coefficient_mu 8.482
_exptl_absorpt_correction_T_max 1.00000
_exptl_absorpt_correction_T_min 0.18123
_exptl_absorpt_correction_type multi-scan
_exptl_absorpt_process_details sadabs
_exptl_crystal_colour white
_exptl_crystal_density_diffrn 1.459
_exptl_crystal_description block
_exptl_crystal_F_000 9008
_exptl_crystal_size_max 0.080
_exptl_crystal_size_mid 0.070
_exptl_crystal_size_min 0.070
_refine_diff_density_max 1.044
_refine_diff_density_min -0.707
_refine_diff_density_rms 0.104
_refine_ls_extinction_coef 0.000046(9)
_refine_ls_extinction_expression Fc^*^=kFc[1+0.001xFc^2^\l^3^/sin(2\q)]^-1/4^
_refine_ls_extinction_method 'SHELXL-2018/3 (Sheldrick 2018)'
_refine_ls_goodness_of_fit_ref 0.944
_refine_ls_hydrogen_treatment constr
_refine_ls_matrix_type full
_refine_ls_number_parameters 1286
_refine_ls_number_reflns 18421
_refine_ls_number_restraints 4053
_refine_ls_restrained_S_all 0.925
_refine_ls_R_factor_all 0.1350
_refine_ls_R_factor_gt 0.0845
_refine_ls_shift/su_max 0.002
_refine_ls_shift/su_mean 0.000
_refine_ls_structure_factor_coef Fsqd
_refine_ls_weighting_details 'w=1/[\s^2^(Fo^2^)+(0.2000P)^2^] where P=(Fo^2^+2Fc^2^)/3'
_refine_ls_weighting_scheme calc
_refine_ls_wR_factor_gt 0.2448
_refine_ls_wR_factor_ref 0.3027
_reflns_Friedel_coverage 0.000
_reflns_number_gt 10375
_reflns_number_total 18421
_reflns_threshold_expression 'I > 2\s(I)'
_cod_data_source_file d1ce00431j2.cif
_cod_data_source_block exp_8490_sq
_cod_depositor_comments
;
Adding full bibliography for 7242716--7242718.cif.

2024-11-08
Z value and formula fixed to values more according to usual
chemical conventions.                 miguel
;
_cod_original_formula_sum 'C102 H68 Dy2 F18 N8 O12'
_cod_original_formula_weight 2264.64
_cod_original_formula_units_Z 8
_cod_original_sg_symbol_H-M 'C 2/c'
_cod_database_code 7242718
_shelx_shelxl_version_number 2018/3
_shelx_space_group_comment
;
The symmetry employed for this shelxl refinement is uniquely defined
by the following loop, which should always be used as a source of
symmetry information in preference to the above space-group names.
They are only intended as comments.
;
_shelx_estimated_absorpt_t_min 0.550
_shelx_estimated_absorpt_t_max 0.588

loop_
_space_group_symop_operation_xyz
'x, y, z'
'-x, y, -z+1/2'
'x+1/2, y+1/2, z'
'-x+1/2, y+1/2, -z+1/2'
'-x, -y, -z'
'x, -y, z-1/2'
'-x+1/2, -y+1/2, -z'
'x+1/2, -y+1/2, z-1/2'

loop_
_atom_site_label
_atom_site_type_symbol
_atom_site_fract_x
_atom_site_fract_y
_atom_site_fract_z
_atom_site_U_iso_or_equiv
_atom_site_adp_type
_atom_site_occupancy
_atom_site_site_symmetry_order
_atom_site_calc_flag
_atom_site_refinement_flags_posn
_atom_site_refinement_flags_adp
_atom_site_refinement_flags_occupancy
_atom_site_disorder_assembly
_atom_site_disorder_group
Dy1 Dy 0.61526(2) 0.61637(3) 0.10918(2) 0.0712(2) Uani 1 1 d . U . . .
F7 F 0.6367(2) 0.5943(6) -0.0668(4) 0.156(3) Uani 1 1 d . U . . .
F8 F 0.6829(2) 0.5747(5) -0.0001(4) 0.139(3) Uani 1 1 d . U . . .
F9 F 0.6565(3) 0.4920(5) -0.0530(4) 0.150(3) Uani 1 1 d . U . . .
O1 O 0.62833(18) 0.5880(4) 0.2047(3) 0.0883(17) Uani 1 1 d . U . . .
O2 O 0.59405(17) 0.6991(4) 0.1480(3) 0.0859(16) Uani 1 1 d . U . . .
O3 O 0.57759(17) 0.6718(4) 0.0289(3) 0.0932(19) Uani 1 1 d . U . . .
O4 O 0.56576(16) 0.5710(4) 0.0937(3) 0.0938(18) Uani 1 1 d . U . . .
O5 O 0.63270(17) 0.5916(4) 0.0358(3) 0.0862(17) Uani 1 1 d . U . . .
O6 O 0.61921(17) 0.4997(4) 0.1050(3) 0.0837(17) Uani 1 1 d . U . . .
N1 N 0.67763(18) 0.6086(4) 0.1585(3) 0.0718(17) Uani 1 1 d . U . . .
N2 N 0.64588(19) 0.7275(4) 0.1183(4) 0.0778(18) Uani 1 1 d . U . . .
N3 N 0.7794(2) 0.7240(5) 0.2256(3) 0.0807(19) Uani 1 1 d . U . . .
N4 N 0.7465(2) 0.8476(5) 0.1919(4) 0.086(2) Uani 1 1 d . U . . .
C2 C 0.6161(3) 0.6048(7) 0.2383(6) 0.107(3) Uani 1 1 d . U . . .
C3 C 0.5958(3) 0.6569(7) 0.2348(6) 0.114(3) Uani 1 1 d . U . . .
H3 H 0.587611 0.659878 0.262557 0.137 Uiso 1 1 calc R U . . .
C4 C 0.5867(3) 0.7077(6) 0.1894(5) 0.092(2) Uani 1 1 d . U . . .
C5 C 0.5669(3) 0.7654(7) 0.1886(5) 0.096(3) Uani 1 1 d . U . . .
C6 C 0.5600(3) 0.7845(7) 0.2358(6) 0.111(3) Uani 1 1 d . U . . .
H6 H 0.568194 0.759139 0.270138 0.134 Uiso 1 1 calc R U . . .
C7 C 0.5409(3) 0.8416(7) 0.2308(6) 0.117(3) Uani 1 1 d . U . . .
H7 H 0.536259 0.852895 0.262104 0.140 Uiso 1 1 calc R U . . .
C8 C 0.5289(3) 0.8811(7) 0.1825(7) 0.110(3) Uani 1 1 d . U . . .
C9 C 0.5362(3) 0.8646(7) 0.1386(7) 0.111(3) Uani 1 1 d . U . . .
H9 H 0.528865 0.891707 0.105265 0.133 Uiso 1 1 calc R U . . .
C10 C 0.5550(3) 0.8066(7) 0.1418(6) 0.109(3) Uani 1 1 d . U . . .
H10 H 0.559416 0.796433 0.110063 0.131 Uiso 1 1 calc R U . . .
C11 C 0.5072(4) 0.9402(8) 0.1786(7) 0.132(5) Uani 1 1 d . U . . .
H11A H 0.510720 0.976099 0.156331 0.198 Uiso 1 1 calc R U . . .
H11B H 0.511933 0.956304 0.217286 0.198 Uiso 1 1 calc R U . . .
H11C H 0.485097 0.925763 0.159879 0.198 Uiso 1 1 calc R U . . .
C13 C 0.5469(3) 0.6769(7) 0.0100(6) 0.101(3) Uani 1 1 d . U . . .
C14 C 0.5267(3) 0.6419(7) 0.0252(6) 0.108(3) Uani 1 1 d . U . . .
H14 H 0.505009 0.653762 0.008309 0.129 Uiso 1 1 calc R U . . .
C15 C 0.5367(3) 0.5881(7) 0.0655(6) 0.097(3) Uani 1 1 d . U . . .
C16 C 0.5129(3) 0.5473(7) 0.0776(6) 0.101(3) Uani 1 1 d . U . . .
C17 C 0.5236(3) 0.5066(8) 0.1264(7) 0.114(3) Uani 1 1 d . U . . .
H17 H 0.545325 0.507299 0.152113 0.137 Uiso 1 1 calc R U . . .
C18 C 0.5023(3) 0.4635(8) 0.1388(7) 0.120(4) Uani 1 1 d . U . . .
H18 H 0.510067 0.435206 0.171340 0.144 Uiso 1 1 calc R U . . .
C19 C 0.4698(3) 0.4648(8) 0.1009(7) 0.119(4) Uani 1 1 d . U . . .
C20 C 0.4597(3) 0.5074(9) 0.0549(7) 0.127(4) Uani 1 1 d . U . . .
H20 H 0.437761 0.510228 0.030598 0.152 Uiso 1 1 calc R U . . .
C21 C 0.4805(3) 0.5460(8) 0.0432(7) 0.116(3) Uani 1 1 d . U . . .
H21 H 0.472285 0.573189 0.009918 0.140 Uiso 1 1 calc R U . . .
C22 C 0.4454(4) 0.4239(10) 0.1146(8) 0.153(6) Uani 1 1 d . U . . .
H22A H 0.423937 0.434101 0.085996 0.230 Uiso 1 1 calc R U . . .
H22B H 0.447364 0.435894 0.152757 0.230 Uiso 1 1 calc R U . . .
H22C H 0.449525 0.376247 0.113459 0.230 Uiso 1 1 calc R U . . .
C23 C 0.6527(4) 0.5488(8) -0.0278(6) 0.108(3) Uani 1 1 d . U . . .
C24 C 0.6388(3) 0.5362(6) 0.0180(5) 0.082(2) Uani 1 1 d . U . . .
C25 C 0.6342(3) 0.4716(6) 0.0302(5) 0.091(2) Uani 1 1 d . U . . .
H25 H 0.639059 0.436328 0.010820 0.109 Uiso 1 1 calc R U . . .
C26 C 0.6220(2) 0.4556(6) 0.0720(5) 0.081(2) Uani 1 1 d . U . . .
C27 C 0.6111(3) 0.3861(6) 0.0757(5) 0.085(2) Uani 1 1 d . U . . .
C28 C 0.6233(3) 0.3283(6) 0.0630(5) 0.097(3) Uani 1 1 d . U . . .
H28 H 0.639818 0.331818 0.051099 0.116 Uiso 1 1 calc R U . . .
C29 C 0.6119(3) 0.2656(7) 0.0671(6) 0.106(3) Uani 1 1 d . U . . .
H29 H 0.619970 0.227266 0.056476 0.128 Uiso 1 1 calc R U . . .
C30 C 0.5880(3) 0.2587(7) 0.0873(6) 0.106(3) Uani 1 1 d . U . . .
C31 C 0.5760(3) 0.3140(6) 0.1003(5) 0.095(3) Uani 1 1 d . U . . .
H31 H 0.559501 0.310098 0.112254 0.115 Uiso 1 1 calc R U . . .
C32 C 0.5878(3) 0.3778(6) 0.0961(5) 0.091(3) Uani 1 1 d . U . . .
H32 H 0.579861 0.415911 0.107396 0.109 Uiso 1 1 calc R U . . .
C33 C 0.5768(4) 0.1879(8) 0.0917(8) 0.148(5) Uani 1 1 d . U . . .
H33A H 0.555629 0.180896 0.061084 0.221 Uiso 1 1 calc R U . . .
H33B H 0.576307 0.182180 0.128970 0.221 Uiso 1 1 calc R U . . .
H33C H 0.591455 0.155427 0.087834 0.221 Uiso 1 1 calc R U . . .
C34 C 0.6304(3) 0.7861(5) 0.1018(5) 0.084(2) Uani 1 1 d . U . . .
H34 H 0.607982 0.784776 0.083604 0.101 Uiso 1 1 calc R U . . .
C35 C 0.6446(3) 0.8472(6) 0.1093(5) 0.095(3) Uani 1 1 d . U . . .
H35 H 0.632271 0.886565 0.097084 0.114 Uiso 1 1 calc R U . . .
C36 C 0.6782(3) 0.8504(6) 0.1357(5) 0.087(2) Uani 1 1 d . U . . .
H36 H 0.688675 0.891854 0.139930 0.104 Uiso 1 1 calc R U . . .
C37 C 0.6954(2) 0.7922(5) 0.1554(4) 0.076(2) Uani 1 1 d . U . . .
C38 C 0.6780(2) 0.7299(5) 0.1451(4) 0.0709(19) Uani 1 1 d . U . . .
C39 C 0.6954(2) 0.6663(5) 0.1653(4) 0.0715(19) Uani 1 1 d . U . . .
C40 C 0.7291(2) 0.6640(5) 0.1909(4) 0.073(2) Uani 1 1 d . U . . .
C41 C 0.7446(3) 0.6009(5) 0.2086(4) 0.080(2) Uani 1 1 d . U . . .
H41 H 0.766965 0.597235 0.225701 0.096 Uiso 1 1 calc R U . . .
C42 C 0.7253(3) 0.5451(6) 0.1995(5) 0.085(3) Uani 1 1 d . U . . .
H42 H 0.734522 0.502174 0.209253 0.102 Uiso 1 1 calc R U . . .
C43 C 0.6932(2) 0.5518(6) 0.1766(4) 0.080(2) Uani 1 1 d . U . . .
H43 H 0.681118 0.512742 0.173376 0.097 Uiso 1 1 calc R U . . .
C44 C 0.7467(2) 0.7274(5) 0.1999(4) 0.076(2) Uani 1 1 d . U . . .
C45 C 0.7313(2) 0.7910(6) 0.1837(4) 0.078(2) Uani 1 1 d . U . . .
C46 C 0.7793(3) 0.8449(6) 0.2165(4) 0.086(2) Uani 1 1 d . U . . .
C47 C 0.7964(3) 0.9091(7) 0.2256(5) 0.101(3) Uani 1 1 d . U . . .
H47 H 0.785777 0.950561 0.214242 0.121 Uiso 1 1 calc R U . . .
C48 C 0.8297(3) 0.9041(8) 0.2523(6) 0.111(3) Uani 1 1 d . U . . .
H48 H 0.841795 0.943862 0.259208 0.134 Uiso 1 1 calc R U . . .
C49 C 0.8459(3) 0.8427(8) 0.2692(6) 0.111(3) Uani 1 1 d . U . . .
H49 H 0.868365 0.842576 0.287764 0.133 Uiso 1 1 calc R U . . .
C50 C 0.8294(3) 0.7815(7) 0.2589(5) 0.101(3) Uani 1 1 d . U . . .
H50 H 0.840475 0.740451 0.268642 0.121 Uiso 1 1 calc R U . . .
C51 C 0.7949(3) 0.7829(6) 0.2329(4) 0.086(2) Uani 1 1 d . U . . .
Dy2 Dy 0.65405(2) 0.02341(3) 0.98907(3) 0.0816(2) Uani 1 1 d . U . . .
F10 F 0.6900(3) -0.0043(5) 1.2132(4) 0.155(3) Uani 1 1 d . U . . .
F11 F 0.6394(2) 0.0031(5) 1.1629(4) 0.150(3) Uani 1 1 d . U . . .
F12 F 0.6662(2) 0.0861(4) 1.2144(4) 0.132(3) Uani 1 1 d . U . . .
F13 F 0.5695(3) -0.0627(7) 1.0434(6) 0.215(5) Uani 1 1 d D U . . .
F14 F 0.5492(4) -0.0761(8) 0.9597(7) 0.256(6) Uani 1 1 d D U . . .
F15 F 0.5321(3) -0.0065(7) 0.9922(6) 0.207(5) Uani 1 1 d D U . . .
F16 F 0.5801(3) -0.0193(8) 0.7420(6) 0.218(5) Uani 1 1 d . U . . .
F17 F 0.5909(4) -0.0923(9) 0.7999(7) 0.266(7) Uani 1 1 d . U . . .
F18 F 0.5611(4) -0.0337(9) 0.8052(7) 0.233(6) Uani 1 1 d . U . . .
O7 O 0.6679(2) 0.0151(4) 1.0909(3) 0.0952(18) Uani 1 1 d . U . . .
O8 O 0.68341(18) 0.1190(4) 1.0356(3) 0.0855(17) Uani 1 1 d . U . . .
O9 O 0.6084(2) -0.0117(4) 1.0000(4) 0.105(2) Uani 1 1 d . U . . .
O10 O 0.61806(19) 0.1124(4) 0.9592(4) 0.103(2) Uani 1 1 d . U . . .
O11 O 0.6211(2) -0.0164(5) 0.8963(4) 0.114(2) Uani 1 1 d . U . . .
O12 O 0.67102(19) 0.0726(4) 0.9231(3) 0.0992(19) Uani 1 1 d . U . . .
N5 N 0.7118(2) -0.0196(4) 1.0248(4) 0.0794(19) Uani 1 1 d . U . . .
N6 N 0.6608(2) -0.1051(5) 0.9919(4) 0.085(2) Uani 1 1 d . U . . .
N7 N 0.7856(2) -0.2087(5) 1.0940(4) 0.086(2) Uani 1 1 d . U . . .
N8 N 0.7322(2) -0.2985(5) 1.0571(4) 0.085(2) Uani 1 1 d . U . . .
C52 C 0.6648(4) 0.0385(7) 1.1774(6) 0.106(3) Uani 1 1 d . U . . .
C53 C 0.6712(3) 0.0625(6) 1.1268(5) 0.087(2) Uani 1 1 d . U . . .
C54 C 0.6809(3) 0.1275(6) 1.1260(5) 0.090(2) Uani 1 1 d . U . . .
H54 H 0.683507 0.156425 1.156809 0.108 Uiso 1 1 calc R U . . .
C55 C 0.6870(3) 0.1518(6) 1.0805(5) 0.087(2) Uani 1 1 d . U . . .
C56 C 0.6984(3) 0.2261(5) 1.0829(5) 0.085(2) Uani 1 1 d . U . . .
C57 C 0.7117(3) 0.2636(6) 1.1328(5) 0.102(3) Uani 1 1 d . U . . .
H57 H 0.713541 0.245218 1.167970 0.123 Uiso 1 1 calc R U . . .
C58 C 0.7218(4) 0.3250(6) 1.1315(6) 0.106(3) Uani 1 1 d . U . . .
H58 H 0.730839 0.348358 1.166829 0.127 Uiso 1 1 calc R U . . .
C59 C 0.7205(4) 0.3583(6) 1.0835(6) 0.107(3) Uani 1 1 d . U . . .
C60 C 0.7054(4) 0.3203(7) 1.0305(6) 0.111(3) Uani 1 1 d . U . . .
H60 H 0.702256 0.340188 0.995053 0.133 Uiso 1 1 calc R U . . .
C61 C 0.6958(3) 0.2565(6) 1.0315(5) 0.099(3) Uani 1 1 d . U . . .
H61 H 0.687107 0.231659 0.996933 0.118 Uiso 1 1 calc R U . . .
C62 C 0.7320(4) 0.4299(7) 1.0820(8) 0.136(5) Uani 1 1 d . U . . .
H62A H 0.739333 0.433558 1.051870 0.203 Uiso 1 1 calc R U . . .
H62B H 0.749336 0.440676 1.119134 0.203 Uiso 1 1 calc R U . . .
H62C H 0.714484 0.461156 1.074157 0.203 Uiso 1 1 calc R U . . .
C63 C 0.5595(4) -0.0254(10) 1.0062(10) 0.143(5) Uani 1 1 d . U . . .
C64 C 0.5817(3) 0.0136(7) 0.9873(6) 0.107(3) Uani 1 1 d . U . . .
C65 C 0.5708(3) 0.0775(8) 0.9639(7) 0.117(3) Uani 1 1 d . U . . .
H65 H 0.550154 0.090363 0.958084 0.140 Uiso 1 1 calc R U . . .
C66 C 0.5895(3) 0.1249(7) 0.9483(6) 0.104(3) Uani 1 1 d . U . . .
C67 C 0.5767(3) 0.1930(7) 0.9215(6) 0.106(3) Uani 1 1 d . U . . .
C68 C 0.5451(4) 0.2110(8) 0.9082(7) 0.128(4) Uani 1 1 d . U . . .
H68 H 0.531837 0.182582 0.917900 0.154 Uiso 1 1 calc R U . . .
C69 C 0.5336(4) 0.2732(8) 0.8797(8) 0.136(4) Uani 1 1 d . U . . .
H69 H 0.512474 0.286312 0.870763 0.163 Uiso 1 1 calc R U . . .
C70 C 0.5528(4) 0.3149(8) 0.8649(8) 0.129(4) Uani 1 1 d . U . . .
C71 C 0.5842(4) 0.2973(8) 0.8826(7) 0.124(4) Uani 1 1 d . U . . .
H71 H 0.598387 0.327188 0.877167 0.149 Uiso 1 1 calc R U . . .
C72 C 0.5951(4) 0.2341(8) 0.9090(6) 0.117(3) Uani 1 1 d . U . . .
H72 H 0.616231 0.221140 0.917980 0.141 Uiso 1 1 calc R U . . .
C73 C 0.5395(5) 0.3783(9) 0.8339(9) 0.163(6) Uani 1 1 d . U . . .
H73A H 0.555047 0.414104 0.850388 0.244 Uiso 1 1 calc R U . . .
H73B H 0.520150 0.389558 0.837735 0.244 Uiso 1 1 calc R U . . .
H73C H 0.534743 0.372986 0.793303 0.244 Uiso 1 1 calc R U . . .
C74 C 0.5868(5) -0.0296(11) 0.7981(9) 0.144(5) Uani 1 1 d . U . . .
C75 C 0.6138(3) 0.0062(8) 0.8439(7) 0.117(3) Uani 1 1 d . U . . .
C76 C 0.6286(4) 0.0610(8) 0.8299(6) 0.124(3) Uani 1 1 d . U . . .
H76 H 0.619497 0.076552 0.791495 0.148 Uiso 1 1 calc R U . . .
C77 C 0.6563(3) 0.0941(7) 0.8699(6) 0.117(3) Uani 1 1 d D U . . .
C78 C 0.6710(3) 0.1539(6) 0.8538(5) 0.135(4) Uani 1 1 d D U . . .
C79 C 0.6585(3) 0.1792(7) 0.7984(5) 0.147(4) Uani 1 1 d D U . . .
H79 H 0.641594 0.156904 0.768474 0.176 Uiso 1 1 calc R U . . .
C80 C 0.6711(4) 0.2386(7) 0.7871(5) 0.173(5) Uani 1 1 d D U . . .
H80 H 0.662313 0.256349 0.749459 0.207 Uiso 1 1 calc R U . . .
C81 C 0.6961(4) 0.2713(8) 0.8300(6) 0.176(5) Uani 1 1 d D U . . .
C82 C 0.7089(4) 0.2451(8) 0.8858(5) 0.165(5) Uani 1 1 d D U . . .
H82 H 0.725569 0.267479 0.916074 0.198 Uiso 1 1 calc R U . . .
C83 C 0.6966(3) 0.1853(7) 0.8963(5) 0.140(4) Uani 1 1 d D U . . .
H83 H 0.706058 0.165974 0.933404 0.167 Uiso 1 1 calc R U . . .
C84 C 0.7092(5) 0.3403(8) 0.8208(8) 0.199(8) Uani 1 1 d D U . . .
H84A H 0.698427 0.353050 0.780342 0.299 Uiso 1 1 calc R U . . .
H84B H 0.731977 0.336525 0.831837 0.299 Uiso 1 1 calc R U . . .
H84C H 0.705484 0.374289 0.844421 0.299 Uiso 1 1 calc R U . . .
C85 C 0.7375(3) 0.0212(6) 1.0405(5) 0.085(2) Uani 1 1 d . U . . .
H85 H 0.733548 0.067496 1.034100 0.102 Uiso 1 1 calc R U . . .
C86 C 0.7690(3) 0.0010(6) 1.0650(5) 0.090(3) Uani 1 1 d . U . . .
H86 H 0.785646 0.032496 1.074461 0.107 Uiso 1 1 calc R U . . .
C87 C 0.7755(3) -0.0677(6) 1.0753(5) 0.081(2) Uani 1 1 d . U . . .
H87 H 0.796654 -0.083358 1.092742 0.098 Uiso 1 1 calc R U . . .
C88 C 0.7501(2) -0.1124(5) 1.0593(4) 0.075(2) Uani 1 1 d . U . . .
C89 C 0.7185(2) -0.0872(5) 1.0349(4) 0.0732(19) Uani 1 1 d . U . . .
C90 C 0.6910(2) -0.1343(5) 1.0159(4) 0.075(2) Uani 1 1 d . U . . .
C91 C 0.6953(2) -0.2032(6) 1.0221(4) 0.080(2) Uani 1 1 d . U . . .
C92 C 0.6688(3) -0.2439(6) 1.0022(5) 0.089(3) Uani 1 1 d . U . . .
H92 H 0.671165 -0.290840 1.005757 0.106 Uiso 1 1 calc R U . . .
C93 C 0.6392(3) -0.2164(6) 0.9775(5) 0.093(3) Uani 1 1 d . U . . .
H93 H 0.621087 -0.244409 0.963806 0.112 Uiso 1 1 calc R U . . .
C94 C 0.6354(3) -0.1470(6) 0.9722(5) 0.087(2) Uani 1 1 d . U . . .
H94 H 0.614763 -0.128780 0.954573 0.104 Uiso 1 1 calc R U . . .
C95 C 0.7544(2) -0.1864(5) 1.0673(4) 0.075(2) Uani 1 1 d . U . . .
C96 C 0.7288(3) -0.2303(6) 1.0493(4) 0.079(2) Uani 1 1 d . U . . .
C97 C 0.7897(3) -0.2776(6) 1.1010(5) 0.089(2) Uani 1 1 d . U . . .
C98 C 0.8208(3) -0.3047(7) 1.1287(5) 0.101(3) Uani 1 1 d . U . . .
H98 H 0.838627 -0.275989 1.140967 0.122 Uiso 1 1 calc R U . . .
C99 C 0.8251(4) -0.3731(7) 1.1377(6) 0.111(3) Uani 1 1 d . U . . .
H99 H 0.845742 -0.391045 1.156290 0.133 Uiso 1 1 calc R U . . .
C100 C 0.7990(4) -0.4147(8) 1.1194(5) 0.112(3) Uani 1 1 d . U . . .
H100 H 0.802354 -0.461187 1.125938 0.134 Uiso 1 1 calc R U . . .
C101 C 0.7688(3) -0.3917(7) 1.0923(5) 0.100(3) Uani 1 1 d . U . . .
H101 H 0.751685 -0.422336 1.079484 0.119 Uiso 1 1 calc R U . . .
C102 C 0.7625(3) -0.3208(6) 1.0830(4) 0.088(2) Uani 1 1 d . U . . .
F1 F 0.6522(3) 0.5370(6) 0.3154(4) 0.191(5) Uani 1 1 d . U . . .
F4 F 0.5088(3) 0.7193(7) -0.0781(6) 0.240(6) Uani 1 1 d . U . . .
F3 F 0.6072(4) 0.5604(7) 0.3206(6) 0.211(4) Uani 1 1 d . U . . .
F5 F 0.5516(3) 0.7629(7) -0.0511(7) 0.224(5) Uani 1 1 d . U . . .
C12 C 0.5336(4) 0.7296(9) -0.0378(8) 0.131(4) Uani 1 1 d . U . . .
F2 F 0.6101(4) 0.4937(8) 0.2681(7) 0.205(5) Uani 1 1 d . U . . .
C1 C 0.6261(5) 0.5550(10) 0.2918(8) 0.135(4) Uani 1 1 d . U . . .
F6 F 0.5217(4) 0.7827(7) -0.0174(6) 0.220(5) Uani 1 1 d . U . . .

loop_
_atom_site_aniso_label
_atom_site_aniso_U_11
_atom_site_aniso_U_22
_atom_site_aniso_U_33
_atom_site_aniso_U_23
_atom_site_aniso_U_13
_atom_site_aniso_U_12
Dy1 0.0637(3) 0.0814(4) 0.0674(3) 0.0019(3) 0.0269(3) 0.0045(3)
F7 0.160(7) 0.218(9) 0.116(6) 0.025(6) 0.083(5) 0.005(7)
F8 0.118(5) 0.165(7) 0.161(7) -0.030(6) 0.086(5) -0.028(5)
F9 0.208(8) 0.141(6) 0.162(7) -0.051(5) 0.137(6) -0.033(6)
O1 0.094(4) 0.096(4) 0.088(4) 0.005(3) 0.051(3) 0.022(3)
O2 0.089(3) 0.095(4) 0.089(3) 0.011(3) 0.052(3) 0.017(3)
O3 0.079(4) 0.106(4) 0.088(4) 0.013(3) 0.030(3) 0.010(3)
O4 0.072(3) 0.102(4) 0.100(4) 0.012(3) 0.030(3) 0.001(3)
O5 0.092(4) 0.095(4) 0.079(3) -0.002(3) 0.043(3) 0.003(3)
O6 0.086(4) 0.086(4) 0.083(4) -0.010(3) 0.040(3) -0.003(3)
N1 0.067(3) 0.073(4) 0.074(4) 0.004(3) 0.028(3) 0.005(3)
N2 0.074(4) 0.079(4) 0.077(4) 0.009(3) 0.030(3) 0.006(3)
N3 0.079(4) 0.094(4) 0.069(4) 0.000(3) 0.032(3) -0.011(4)
N4 0.093(4) 0.096(4) 0.076(4) -0.002(4) 0.043(3) -0.014(4)
C2 0.127(6) 0.111(6) 0.094(5) 0.021(5) 0.057(5) 0.034(5)
C3 0.131(5) 0.121(6) 0.104(5) 0.016(5) 0.063(5) 0.035(5)
C4 0.096(5) 0.102(5) 0.094(5) 0.013(4) 0.054(4) 0.022(4)
C5 0.104(5) 0.107(6) 0.094(5) 0.009(5) 0.057(4) 0.024(5)
C6 0.122(6) 0.117(6) 0.106(6) 0.003(5) 0.059(5) 0.037(5)
C7 0.127(7) 0.118(7) 0.109(6) -0.006(6) 0.053(6) 0.035(6)
C8 0.110(6) 0.106(7) 0.117(7) -0.006(6) 0.053(6) 0.024(6)
C9 0.114(6) 0.107(6) 0.116(6) 0.018(6) 0.051(6) 0.027(5)
C10 0.118(6) 0.115(6) 0.113(6) 0.013(5) 0.067(5) 0.031(5)
C11 0.122(9) 0.133(10) 0.139(10) -0.003(9) 0.054(8) 0.042(8)
C13 0.088(5) 0.102(6) 0.102(5) 0.018(5) 0.029(5) 0.015(5)
C14 0.083(5) 0.118(5) 0.112(5) 0.020(5) 0.032(5) 0.007(5)
C15 0.072(4) 0.115(5) 0.102(5) 0.009(5) 0.035(4) 0.001(4)
C16 0.078(5) 0.119(6) 0.102(6) 0.001(5) 0.034(5) -0.006(5)
C17 0.079(5) 0.130(6) 0.125(6) 0.017(6) 0.036(5) -0.003(5)
C18 0.094(6) 0.134(7) 0.127(7) 0.015(6) 0.041(6) -0.010(6)
C19 0.091(6) 0.136(8) 0.125(7) 0.001(7) 0.043(6) -0.025(6)
C20 0.087(6) 0.150(7) 0.127(7) 0.004(7) 0.030(6) -0.017(6)
C21 0.084(5) 0.138(6) 0.116(6) 0.011(6) 0.031(5) -0.016(5)
C22 0.117(10) 0.176(13) 0.157(12) -0.024(11) 0.049(9) -0.052(10)
C23 0.114(7) 0.128(8) 0.095(7) -0.013(6) 0.057(6) -0.005(6)
C24 0.081(4) 0.096(5) 0.075(4) -0.012(4) 0.039(4) -0.007(4)
C25 0.088(5) 0.098(5) 0.095(5) -0.017(4) 0.047(4) 0.000(4)
C26 0.077(4) 0.084(5) 0.084(4) -0.004(4) 0.037(4) 0.004(4)
C27 0.074(4) 0.088(5) 0.089(5) -0.014(4) 0.032(4) -0.003(4)
C28 0.090(5) 0.089(5) 0.107(5) -0.019(5) 0.037(5) 0.001(5)
C29 0.105(6) 0.087(6) 0.117(6) -0.019(5) 0.038(5) 0.001(5)
C30 0.108(6) 0.087(6) 0.112(6) -0.007(6) 0.037(6) -0.017(5)
C31 0.088(5) 0.093(6) 0.104(6) -0.010(5) 0.039(5) -0.011(5)
C32 0.087(5) 0.087(5) 0.097(5) -0.011(5) 0.037(4) 0.003(4)
C33 0.155(11) 0.117(10) 0.162(11) -0.016(9) 0.059(10) -0.037(9)
C34 0.079(4) 0.078(5) 0.094(5) 0.007(4) 0.035(4) 0.007(4)
C35 0.096(6) 0.086(6) 0.097(6) 0.015(5) 0.037(5) 0.009(5)
C36 0.092(5) 0.080(5) 0.083(5) 0.003(4) 0.031(4) 0.002(4)
C37 0.083(4) 0.083(4) 0.065(4) 0.005(4) 0.036(3) 0.002(4)
C38 0.076(4) 0.075(4) 0.067(4) 0.003(3) 0.036(3) 0.000(3)
C39 0.077(4) 0.078(4) 0.065(4) 0.003(3) 0.036(3) 0.001(3)
C40 0.074(4) 0.080(4) 0.066(4) -0.001(4) 0.030(3) -0.004(4)
C41 0.076(4) 0.079(5) 0.076(4) 0.001(4) 0.025(4) 0.010(4)
C42 0.082(5) 0.077(5) 0.080(5) 0.001(4) 0.021(4) 0.013(4)
C43 0.077(4) 0.080(4) 0.077(4) -0.004(4) 0.026(4) 0.009(4)
C44 0.077(4) 0.089(4) 0.064(4) -0.002(4) 0.032(3) -0.004(4)
C45 0.085(4) 0.086(4) 0.066(4) -0.001(4) 0.034(3) -0.008(4)
C46 0.094(5) 0.100(5) 0.069(4) -0.007(4) 0.038(4) -0.024(4)
C47 0.107(5) 0.114(6) 0.079(5) -0.010(5) 0.038(5) -0.027(5)
C48 0.109(6) 0.124(7) 0.095(6) -0.021(6) 0.039(5) -0.039(6)
C49 0.099(6) 0.132(7) 0.091(6) -0.003(6) 0.030(5) -0.026(6)
C50 0.092(5) 0.118(6) 0.083(5) -0.007(5) 0.028(4) -0.026(5)
C51 0.090(5) 0.109(5) 0.065(4) -0.007(4) 0.039(4) -0.019(4)
Dy2 0.0763(4) 0.0838(4) 0.0809(4) -0.0021(3) 0.0299(3) 0.0054(3)
F10 0.193(8) 0.145(7) 0.118(6) 0.027(5) 0.059(6) -0.005(6)
F11 0.163(7) 0.175(7) 0.143(6) -0.015(5) 0.094(6) -0.062(6)
F12 0.192(7) 0.122(6) 0.116(5) -0.009(5) 0.098(5) -0.023(5)
F13 0.130(7) 0.273(11) 0.242(10) 0.116(9) 0.079(7) -0.009(7)
F14 0.222(11) 0.221(11) 0.287(13) 0.002(11) 0.072(10) -0.083(10)
F15 0.121(7) 0.228(10) 0.287(11) 0.080(9) 0.103(7) 0.006(7)
F16 0.192(10) 0.262(11) 0.140(8) -0.009(8) 0.014(8) 0.005(9)
F17 0.225(11) 0.217(11) 0.234(11) -0.027(10) -0.019(10) 0.002(10)
F18 0.152(9) 0.298(13) 0.194(10) -0.033(10) 0.022(8) 0.009(9)
O7 0.109(4) 0.093(4) 0.090(4) 0.004(3) 0.049(3) -0.007(3)
O8 0.102(4) 0.078(4) 0.084(4) -0.009(3) 0.047(3) -0.001(3)
O9 0.089(4) 0.104(4) 0.123(4) 0.008(4) 0.045(4) 0.006(3)
O10 0.090(4) 0.103(4) 0.116(4) 0.006(3) 0.045(3) 0.018(3)
O11 0.103(4) 0.113(4) 0.106(4) -0.001(4) 0.025(4) 0.009(4)
O12 0.096(4) 0.116(4) 0.083(4) 0.017(3) 0.035(3) 0.017(4)
N5 0.083(4) 0.080(4) 0.077(4) -0.002(3) 0.035(3) 0.003(3)
N6 0.080(4) 0.083(4) 0.088(4) -0.004(3) 0.034(3) 0.002(3)
N7 0.087(4) 0.098(4) 0.074(4) 0.001(4) 0.036(3) 0.014(4)
N8 0.103(4) 0.088(4) 0.068(4) -0.002(3) 0.038(3) 0.016(4)
C52 0.133(7) 0.103(7) 0.093(6) -0.013(6) 0.060(6) -0.018(6)
C53 0.106(5) 0.090(5) 0.082(5) -0.006(4) 0.056(4) 0.001(5)
C54 0.118(5) 0.080(5) 0.088(5) 0.003(4) 0.059(4) -0.002(4)
C55 0.100(5) 0.086(5) 0.088(4) 0.000(4) 0.053(4) 0.006(4)
C56 0.112(5) 0.074(5) 0.085(5) -0.006(4) 0.058(4) 0.002(4)
C57 0.141(6) 0.091(5) 0.089(5) -0.001(5) 0.064(5) -0.006(5)
C58 0.149(7) 0.084(6) 0.096(6) -0.009(5) 0.063(5) -0.006(6)
C59 0.145(7) 0.079(6) 0.107(6) -0.003(5) 0.064(6) 0.003(6)
C60 0.150(7) 0.094(6) 0.098(6) 0.002(5) 0.062(6) -0.005(6)
C61 0.132(6) 0.080(5) 0.092(5) 0.005(4) 0.056(5) 0.000(5)
C62 0.172(11) 0.100(9) 0.152(11) -0.007(8) 0.086(9) -0.018(8)
C63 0.101(7) 0.147(9) 0.166(9) 0.043(8) 0.042(8) 0.002(7)
C64 0.082(5) 0.118(6) 0.125(6) 0.011(5) 0.046(5) -0.007(5)
C65 0.096(5) 0.119(6) 0.135(6) 0.008(5) 0.049(5) 0.013(5)
C66 0.090(5) 0.102(5) 0.119(5) -0.001(5) 0.044(5) 0.017(5)
C67 0.098(6) 0.102(6) 0.123(6) 0.001(5) 0.050(5) 0.022(5)
C68 0.111(6) 0.114(6) 0.149(7) 0.006(6) 0.044(6) 0.022(5)
C69 0.118(7) 0.117(7) 0.158(8) 0.000(7) 0.045(6) 0.031(6)
C70 0.131(7) 0.111(7) 0.142(8) 0.011(7) 0.054(7) 0.031(7)
C71 0.127(7) 0.125(7) 0.131(7) 0.009(6) 0.065(6) 0.018(6)
C72 0.117(6) 0.121(6) 0.123(6) 0.011(6) 0.060(5) 0.025(6)
C73 0.162(12) 0.148(12) 0.183(13) 0.013(10) 0.077(10) 0.050(10)
C74 0.128(8) 0.141(8) 0.128(8) -0.005(8) 0.022(7) 0.029(8)
C75 0.102(6) 0.126(6) 0.100(6) -0.003(6) 0.022(5) 0.028(5)
C76 0.120(6) 0.136(6) 0.099(5) 0.013(5) 0.032(5) 0.013(5)
C77 0.120(5) 0.133(6) 0.094(5) 0.015(5) 0.040(5) 0.017(5)
C78 0.143(7) 0.157(7) 0.094(6) 0.044(6) 0.040(6) 0.003(6)
C79 0.153(7) 0.155(7) 0.108(6) 0.045(6) 0.031(6) 0.002(6)
C80 0.174(8) 0.182(9) 0.123(7) 0.021(7) 0.025(7) 0.009(8)
C81 0.180(9) 0.175(9) 0.137(8) 0.041(8) 0.033(8) 0.002(8)
C82 0.176(8) 0.175(8) 0.120(7) 0.040(7) 0.041(7) 0.008(8)
C83 0.151(7) 0.146(7) 0.110(6) 0.040(6) 0.044(6) -0.003(6)
C84 0.236(16) 0.222(16) 0.126(12) 0.037(12) 0.066(12) 0.012(14)
C85 0.086(5) 0.091(5) 0.082(5) -0.001(4) 0.039(4) 0.000(4)
C86 0.085(5) 0.101(6) 0.087(5) -0.002(5) 0.041(5) -0.007(5)
C87 0.080(4) 0.088(5) 0.080(5) 0.006(4) 0.038(4) 0.003(4)
C88 0.075(4) 0.088(4) 0.070(4) 0.003(4) 0.038(3) 0.004(4)
C89 0.079(4) 0.079(4) 0.069(4) -0.003(3) 0.039(3) -0.001(4)
C90 0.075(4) 0.080(4) 0.074(4) -0.001(4) 0.035(3) 0.004(4)
C91 0.081(4) 0.087(4) 0.074(4) -0.003(4) 0.036(4) 0.003(4)
C92 0.093(5) 0.084(5) 0.086(5) -0.007(4) 0.034(4) -0.003(4)
C93 0.089(5) 0.083(5) 0.099(6) -0.010(5) 0.031(5) -0.019(5)
C94 0.078(5) 0.087(5) 0.093(5) -0.006(4) 0.034(4) -0.004(4)
C95 0.080(4) 0.088(4) 0.066(4) 0.000(4) 0.040(3) 0.007(4)
C96 0.085(4) 0.088(4) 0.068(4) 0.001(4) 0.038(3) 0.009(4)
C97 0.094(5) 0.101(5) 0.071(4) 0.002(4) 0.036(4) 0.026(4)
C98 0.101(5) 0.107(6) 0.090(5) 0.005(5) 0.035(5) 0.024(5)
C99 0.118(6) 0.120(7) 0.089(6) 0.006(6) 0.039(5) 0.035(6)
C100 0.124(7) 0.109(6) 0.087(6) -0.005(5) 0.030(6) 0.032(6)
C101 0.117(6) 0.102(6) 0.078(5) -0.002(5) 0.039(5) 0.023(5)
C102 0.105(5) 0.096(5) 0.066(4) -0.002(4) 0.041(4) 0.023(4)
F1 0.217(10) 0.208(9) 0.114(6) 0.052(6) 0.039(7) 0.079(8)
F4 0.192(9) 0.214(10) 0.184(9) 0.103(8) -0.044(8) -0.027(8)
F3 0.279(11) 0.208(10) 0.184(9) 0.072(8) 0.135(8) 0.086(9)
F5 0.146(8) 0.225(10) 0.265(11) 0.158(8) 0.052(8) 0.037(7)
C12 0.092(7) 0.126(8) 0.141(8) 0.035(7) 0.016(7) 0.007(6)
F2 0.227(10) 0.190(10) 0.205(10) 0.053(8) 0.097(8) 0.015(8)
C1 0.166(9) 0.143(9) 0.122(8) 0.009(7) 0.089(7) 0.037(8)
F6 0.282(11) 0.157(8) 0.193(9) 0.063(7) 0.074(9) 0.058(8)

loop_
_atom_type_symbol
_atom_type_description
_atom_type_scat_dispersion_real
_atom_type_scat_dispersion_imag
_atom_type_scat_source
C C 0.0181 0.0091 'International Tables Vol C Tables 4.2.6.8 and 6.1.1.4'
H H 0.0000 0.0000 'International Tables Vol C Tables 4.2.6.8 and 6.1.1.4'
O O 0.0492 0.0322 'International Tables Vol C Tables 4.2.6.8 and 6.1.1.4'
Dy Dy -9.8046 9.8477 'International Tables Vol C Tables 4.2.6.8 and 6.1.1.4'
N N 0.0311 0.0180 'International Tables Vol C Tables 4.2.6.8 and 6.1.1.4'
F F 0.0727 0.0534 'International Tables Vol C Tables 4.2.6.8 and 6.1.1.4'

loop_
_geom_angle_atom_site_label_1
_geom_angle_atom_site_label_2
_geom_angle_atom_site_label_3
_geom_angle
_geom_angle_site_symmetry_1
_geom_angle_site_symmetry_3
_geom_angle_publ_flag
O1 Dy1 O3 143.5(3) . . ?
O1 Dy1 O6 79.4(3) . . ?
O3 Dy1 O6 118.3(3) . . ?
O1 Dy1 O4 83.2(3) . . ?
O3 Dy1 O4 73.8(3) . . ?
O6 Dy1 O4 72.5(3) . . ?
O1 Dy1 O2 72.1(2) . . ?
O3 Dy1 O2 75.4(3) . . ?
O6 Dy1 O2 140.6(3) . . ?
O4 Dy1 O2 77.5(3) . . ?
O1 Dy1 O5 138.8(2) . . ?
O3 Dy1 O5 77.5(3) . . ?
O6 Dy1 O5 72.6(3) . . ?
O4 Dy1 O5 115.1(3) . . ?
O2 Dy1 O5 145.2(3) . . ?
O1 Dy1 N2 103.1(3) . . ?
O3 Dy1 N2 81.4(3) . . ?
O6 Dy1 N2 143.5(3) . . ?
O4 Dy1 N2 143.9(3) . . ?
O2 Dy1 N2 71.0(3) . . ?
O5 Dy1 N2 83.7(3) . . ?
O1 Dy1 N1 74.9(3) . . ?
O3 Dy1 N1 135.4(3) . . ?
O6 Dy1 N1 82.6(2) . . ?
O4 Dy1 N1 149.4(3) . . ?
O2 Dy1 N1 114.4(3) . . ?
O5 Dy1 N1 72.1(3) . . ?
N2 Dy1 N1 63.7(2) . . ?
C2 O1 Dy1 131.4(7) . . ?
C4 O2 Dy1 140.1(8) . . ?
C13 O3 Dy1 131.1(8) . . ?
C15 O4 Dy1 135.9(8) . . ?
C24 O5 Dy1 131.5(7) . . ?
C26 O6 Dy1 138.9(7) . . ?
C43 N1 C39 117.5(8) . . ?
C43 N1 Dy1 123.3(7) . . ?
C39 N1 Dy1 119.2(6) . . ?
C34 N2 C38 117.2(9) . . ?
C34 N2 Dy1 121.1(7) . . ?
C38 N2 Dy1 121.4(6) . . ?
C51 N3 C44 116.0(9) . . ?
C45 N4 C46 117.3(10) . . ?
O1 C2 C3 130.5(12) . . ?
O1 C2 C1 111.8(11) . . ?
C3 C2 C1 117.7(13) . . ?
C2 C3 C4 122.1(13) . . ?
C2 C3 H3 118.9 . . ?
C4 C3 H3 118.9 . . ?
O2 C4 C3 119.0(11) . . ?
O2 C4 C5 119.3(11) . . ?
C3 C4 C5 121.4(11) . . ?
C10 C5 C6 115.7(12) . . ?
C10 C5 C4 120.1(11) . . ?
C6 C5 C4 124.2(11) . . ?
C7 C6 C5 119.7(13) . . ?
C7 C6 H6 120.1 . . ?
C5 C6 H6 120.2 . . ?
C8 C7 C6 122.8(14) . . ?
C8 C7 H7 118.6 . . ?
C6 C7 H7 118.6 . . ?
C9 C8 C7 117.7(13) . . ?
C9 C8 C11 122.0(14) . . ?
C7 C8 C11 120.3(14) . . ?
C8 C9 C10 120.9(14) . . ?
C8 C9 H9 119.5 . . ?
C10 C9 H9 119.5 . . ?
C5 C10 C9 123.2(13) . . ?
C5 C10 H10 118.4 . . ?
C9 C10 H10 118.4 . . ?
C8 C11 H11A 109.5 . . ?
C8 C11 H11B 109.5 . . ?
H11A C11 H11B 109.5 . . ?
C8 C11 H11C 109.5 . . ?
H11A C11 H11C 109.5 . . ?
H11B C11 H11C 109.5 . . ?
O3 C13 C14 129.6(12) . . ?
O3 C13 C12 111.0(12) . . ?
C14 C13 C12 119.3(12) . . ?
C13 C14 C15 123.2(12) . . ?
C13 C14 H14 118.4 . . ?
C15 C14 H14 118.4 . . ?
O4 C15 C14 123.3(11) . . ?
O4 C15 C16 115.5(11) . . ?
C14 C15 C16 121.1(11) . . ?
C21 C16 C17 115.8(13) . . ?
C21 C16 C15 125.0(12) . . ?
C17 C16 C15 119.2(11) . . ?
C16 C17 C18 122.0(12) . . ?
C16 C17 H17 119.0 . . ?
C18 C17 H17 119.0 . . ?
C19 C18 C17 118.2(14) . . ?
C19 C18 H18 120.9 . . ?
C17 C18 H18 120.9 . . ?
C20 C19 C18 118.8(14) . . ?
C20 C19 C22 120.4(14) . . ?
C18 C19 C22 120.6(15) . . ?
C19 C20 C21 121.8(14) . . ?
C19 C20 H20 119.1 . . ?
C21 C20 H20 119.1 . . ?
C20 C21 C16 123.3(14) . . ?
C20 C21 H21 118.3 . . ?
C16 C21 H21 118.3 . . ?
C19 C22 H22A 109.5 . . ?
C19 C22 H22B 109.5 . . ?
H22A C22 H22B 109.5 . . ?
C19 C22 H22C 109.5 . . ?
H22A C22 H22C 109.5 . . ?
H22B C22 H22C 109.5 . . ?
F7 C23 F9 111.1(12) . . ?
F7 C23 F8 104.7(13) . . ?
F9 C23 F8 104.5(12) . . ?
F7 C23 C24 113.3(12) . . ?
F9 C23 C24 113.5(13) . . ?
F8 C23 C24 109.0(11) . . ?
O5 C24 C25 131.0(11) . . ?
O5 C24 C23 110.6(11) . . ?
C25 C24 C23 118.4(11) . . ?
C24 C25 C26 121.9(11) . . ?
C24 C25 H25 119.0 . . ?
C26 C25 H25 119.0 . . ?
O6 C26 C25 121.9(11) . . ?
O6 C26 C27 118.0(10) . . ?
C25 C26 C27 120.1(10) . . ?
C28 C27 C32 116.8(11) . . ?
C28 C27 C26 125.1(11) . . ?
C32 C27 C26 118.1(10) . . ?
C29 C28 C27 121.8(13) . . ?
C29 C28 H28 119.1 . . ?
C27 C28 H28 119.1 . . ?
C28 C29 C30 120.2(13) . . ?
C28 C29 H29 119.9 . . ?
C30 C29 H29 119.9 . . ?
C31 C30 C29 119.0(12) . . ?
C31 C30 C33 123.4(14) . . ?
C29 C30 C33 117.5(14) . . ?
C30 C31 C32 120.4(12) . . ?
C30 C31 H31 119.8 . . ?
C32 C31 H31 119.8 . . ?
C31 C32 C27 121.6(11) . . ?
C31 C32 H32 119.2 . . ?
C27 C32 H32 119.2 . . ?
C30 C33 H33A 109.5 . . ?
C30 C33 H33B 109.5 . . ?
H33A C33 H33B 109.5 . . ?
C30 C33 H33C 109.5 . . ?
H33A C33 H33C 109.5 . . ?
H33B C33 H33C 109.5 . . ?
N2 C34 C35 125.0(10) . . ?
N2 C34 H34 117.5 . . ?
C35 C34 H34 117.5 . . ?
C34 C35 C36 118.5(11) . . ?
C34 C35 H35 120.7 . . ?
C36 C35 H35 120.7 . . ?
C37 C36 C35 119.2(11) . . ?
C37 C36 H36 120.4 . . ?
C35 C36 H36 120.4 . . ?
C36 C37 C38 117.8(9) . . ?
C36 C37 C45 122.6(10) . . ?
C38 C37 C45 119.5(9) . . ?
N2 C38 C37 122.2(9) . . ?
N2 C38 C39 118.0(9) . . ?
C37 C38 C39 119.7(9) . . ?
N1 C39 C40 120.9(9) . . ?
N1 C39 C38 117.6(8) . . ?
C40 C39 C38 121.5(9) . . ?
C39 C40 C41 119.0(9) . . ?
C39 C40 C44 118.5(9) . . ?
C41 C40 C44 122.5(9) . . ?
C42 C41 C40 116.8(9) . . ?
C42 C41 H41 121.6 . . ?
C40 C41 H41 121.6 . . ?
C43 C42 C41 120.6(10) . . ?
C43 C42 H42 119.7 . . ?
C41 C42 H42 119.7 . . ?
N1 C43 C42 125.1(11) . . ?
N1 C43 H43 117.5 . . ?
C42 C43 H43 117.5 . . ?
N3 C44 C45 119.8(9) . . ?
N3 C44 C40 117.4(9) . . ?
C45 C44 C40 122.8(9) . . ?
N4 C45 C44 123.6(10) . . ?
N4 C45 C37 118.6(10) . . ?
C44 C45 C37 117.8(9) . . ?
N4 C46 C51 120.1(10) . . ?
N4 C46 C47 117.1(11) . . ?
C51 C46 C47 122.8(11) . . ?
C48 C47 C46 115.1(13) . . ?
C48 C47 H47 122.4 . . ?
C46 C47 H47 122.4 . . ?
C49 C48 C47 123.1(13) . . ?
C49 C48 H48 118.4 . . ?
C47 C48 H48 118.4 . . ?
C48 C49 C50 121.3(13) . . ?
C48 C49 H49 119.4 . . ?
C50 C49 H49 119.4 . . ?
C49 C50 C51 118.6(13) . . ?
C49 C50 H50 120.7 . . ?
C51 C50 H50 120.7 . . ?
N3 C51 C46 123.2(10) . . ?
N3 C51 C50 117.9(11) . . ?
C46 C51 C50 118.9(11) . . ?
O10 Dy2 O11 81.8(3) . . ?
O10 Dy2 O8 74.3(3) . . ?
O11 Dy2 O8 140.7(3) . . ?
O10 Dy2 O12 82.0(3) . . ?
O11 Dy2 O12 71.9(3) . . ?
O8 Dy2 O12 74.2(3) . . ?
O10 Dy2 O9 73.2(3) . . ?
O11 Dy2 O9 77.8(3) . . ?
O8 Dy2 O9 122.5(3) . . ?
O12 Dy2 O9 143.1(3) . . ?
O10 Dy2 O7 103.4(3) . . ?
O11 Dy2 O7 146.1(3) . . ?
O8 Dy2 O7 71.2(3) . . ?
O12 Dy2 O7 141.8(3) . . ?
O9 Dy2 O7 72.0(3) . . ?
O10 Dy2 N6 145.7(3) . . ?
O11 Dy2 N6 73.2(3) . . ?
O8 Dy2 N6 139.0(3) . . ?
O12 Dy2 N6 111.1(3) . . ?
O9 Dy2 N6 78.8(3) . . ?
O7 Dy2 N6 85.9(3) . . ?
O10 Dy2 N5 149.3(3) . . ?
O11 Dy2 N5 112.1(3) . . ?
O8 Dy2 N5 78.4(3) . . ?
O12 Dy2 N5 77.2(3) . . ?
O9 Dy2 N5 135.2(3) . . ?
O7 Dy2 N5 80.6(3) . . ?
N6 Dy2 N5 64.2(3) . . ?
C53 O7 Dy2 128.3(7) . . ?
C55 O8 Dy2 134.4(7) . . ?
C64 O9 Dy2 133.9(9) . . ?
C66 O10 Dy2 139.8(9) . . ?
C75 O11 Dy2 133.6(10) . . ?
C77 O12 Dy2 134.1(8) . . ?
C85 N5 C89 115.5(9) . . ?
C85 N5 Dy2 123.8(7) . . ?
C89 N5 Dy2 120.4(7) . . ?
C94 N6 C90 117.2(10) . . ?
C94 N6 Dy2 121.8(7) . . ?
C90 N6 Dy2 120.9(7) . . ?
C95 N7 C97 115.9(10) . . ?
C102 N8 C96 115.3(10) . . ?
F11 C52 F12 111.1(13) . . ?
F11 C52 F10 104.9(13) . . ?
F12 C52 F10 101.1(11) . . ?
F11 C52 C53 114.4(12) . . ?
F12 C52 C53 114.7(12) . . ?
F10 C52 C53 109.2(12) . . ?
O7 C53 C54 128.7(11) . . ?
O7 C53 C52 111.8(11) . . ?
C54 C53 C52 119.4(11) . . ?
C53 C54 C55 121.4(11) . . ?
C53 C54 H54 119.3 . . ?
C55 C54 H54 119.3 . . ?
O8 C55 C54 125.6(11) . . ?
O8 C55 C56 115.8(10) . . ?
C54 C55 C56 118.6(10) . . ?
C57 C56 C61 117.4(11) . . ?
C57 C56 C55 124.1(10) . . ?
C61 C56 C55 118.5(10) . . ?
C58 C57 C56 120.3(12) . . ?
C58 C57 H57 119.9 . . ?
C56 C57 H57 119.9 . . ?
C57 C58 C59 126.2(13) . . ?
C57 C58 H58 116.9 . . ?
C59 C58 H58 116.9 . . ?
C58 C59 C60 114.0(12) . . ?
C58 C59 C62 126.1(13) . . ?
C60 C59 C62 119.9(13) . . ?
C61 C60 C59 120.3(13) . . ?
C61 C60 H60 119.9 . . ?
C59 C60 H60 119.9 . . ?
C60 C61 C56 121.8(12) . . ?
C60 C61 H61 119.1 . . ?
C56 C61 H61 119.1 . . ?
C59 C62 H62A 109.5 . . ?
C59 C62 H62B 109.5 . . ?
H62A C62 H62B 109.5 . . ?
C59 C62 H62C 109.5 . . ?
H62A C62 H62C 109.5 . . ?
H62B C62 H62C 109.5 . . ?
F13 C63 F15 117(2) . . ?
F13 C63 F14 95.9(16) . . ?
F15 C63 F14 92.0(14) . . ?
F13 C63 C64 120.6(17) . . ?
F15 C63 C64 120.6(16) . . ?
F14 C63 C64 97.1(17) . . ?
O9 C64 C65 127.9(13) . . ?
O9 C64 C63 116.2(13) . . ?
C65 C64 C63 115.4(14) . . ?
C64 C65 C66 124.0(13) . . ?
C64 C65 H65 118.0 . . ?
C66 C65 H65 118.0 . . ?
O10 C66 C65 120.6(12) . . ?
O10 C66 C67 116.7(13) . . ?
C65 C66 C67 122.7(12) . . ?
C72 C67 C68 120.1(14) . . ?
C72 C67 C66 119.6(13) . . ?
C68 C67 C66 120.2(14) . . ?
C67 C68 C69 118.1(16) . . ?
C67 C68 H68 120.9 . . ?
C69 C68 H68 120.9 . . ?
C70 C69 C68 121.3(16) . . ?
C70 C69 H69 119.4 . . ?
C68 C69 H69 119.4 . . ?
C71 C70 C69 118.2(15) . . ?
C71 C70 C73 122.2(18) . . ?
C69 C70 C73 119.4(16) . . ?
C70 C71 C72 119.9(16) . . ?
C70 C71 H71 120.1 . . ?
C72 C71 H71 120.1 . . ?
C67 C72 C71 122.0(15) . . ?
C67 C72 H72 119.0 . . ?
C71 C72 H72 119.0 . . ?
C70 C73 H73A 109.5 . . ?
C70 C73 H73B 109.5 . . ?
H73A C73 H73B 109.5 . . ?
C70 C73 H73C 109.5 . . ?
H73A C73 H73C 109.5 . . ?
H73B C73 H73C 109.5 . . ?
F17 C74 F18 94(2) . . ?
F17 C74 F16 98.8(19) . . ?
F18 C74 F16 110.6(17) . . ?
F17 C74 C75 112.6(16) . . ?
F18 C74 C75 116(2) . . ?
F16 C74 C75 120(2) . . ?
O11 C75 C76 125.5(14) . . ?
O11 C75 C74 113.9(17) . . ?
C76 C75 C74 120.6(16) . . ?
C77 C76 C75 124.3(13) . . ?
C77 C76 H76 117.8 . . ?
C75 C76 H76 117.8 . . ?
O12 C77 C76 120.6(12) . . ?
O12 C77 C78 116.5(11) . . ?
C76 C77 C78 122.9(13) . . ?
C83 C78 C79 119.5(7) . . ?
C83 C78 C77 118.6(10) . . ?
C79 C78 C77 121.8(10) . . ?
C78 C79 C80 119.3(7) . . ?
C78 C79 H79 120.3 . . ?
C80 C79 H79 120.3 . . ?
C81 C80 C79 121.3(7) . . ?
C81 C80 H80 119.4 . . ?
C79 C80 H80 119.4 . . ?
C80 C81 C82 119.1(7) . . ?
C80 C81 C84 123.2(12) . . ?
C82 C81 C84 117.5(12) . . ?
C81 C82 C83 119.1(7) . . ?
C81 C82 H82 120.4 . . ?
C83 C82 H82 120.4 . . ?
C78 C83 C82 121.5(7) . . ?
C78 C83 H83 119.3 . . ?
C82 C83 H83 119.3 . . ?
C81 C84 H84A 109.5 . . ?
C81 C84 H84B 109.5 . . ?
H84A C84 H84B 109.5 . . ?
C81 C84 H84C 109.5 . . ?
H84A C84 H84C 109.5 . . ?
H84B C84 H84C 109.5 . . ?
N5 C85 C86 126.0(11) . . ?
N5 C85 H85 117.0 . . ?
C86 C85 H85 117.0 . . ?
C85 C86 C87 117.9(11) . . ?
C85 C86 H86 121.0 . . ?
C87 C86 H86 121.0 . . ?
C88 C87 C86 118.8(10) . . ?
C88 C87 H87 120.6 . . ?
C86 C87 H87 120.6 . . ?
C87 C88 C89 119.3(10) . . ?
C87 C88 C95 123.0(9) . . ?
C89 C88 C95 117.7(9) . . ?
N5 C89 C88 122.3(9) . . ?
N5 C89 C90 117.5(9) . . ?
C88 C89 C90 120.1(10) . . ?
C91 C90 N6 122.1(10) . . ?
C91 C90 C89 121.6(9) . . ?
N6 C90 C89 116.2(9) . . ?
C90 C91 C92 118.5(10) . . ?
C90 C91 C96 118.6(10) . . ?
C92 C91 C96 122.9(11) . . ?
C93 C92 C91 120.2(11) . . ?
C93 C92 H92 119.9 . . ?
C91 C92 H92 119.9 . . ?
C92 C93 C94 120.2(11) . . ?
C92 C93 H93 119.9 . . ?
C94 C93 H93 119.9 . . ?
N6 C94 C93 121.7(11) . . ?
N6 C94 H94 119.2 . . ?
C93 C94 H94 119.2 . . ?
C96 C95 N7 122.0(10) . . ?
C96 C95 C88 122.1(9) . . ?
N7 C95 C88 115.9(9) . . ?
N8 C96 C95 123.1(10) . . ?
N8 C96 C91 117.0(10) . . ?
C95 C96 C91 119.8(10) . . ?
N7 C97 C98 119.6(12) . . ?
N7 C97 C102 120.2(10) . . ?
C98 C97 C102 120.1(12) . . ?
C99 C98 C97 120.1(14) . . ?
C99 C98 H98 120.0 . . ?
C97 C98 H98 120.0 . . ?
C100 C99 C98 119.8(14) . . ?
C100 C99 H99 120.1 . . ?
C98 C99 H99 120.1 . . ?
C101 C100 C99 122.7(15) . . ?
C101 C100 H100 118.6 . . ?
C99 C100 H100 118.6 . . ?
C100 C101 C102 120.5(14) . . ?
C100 C101 H101 119.8 . . ?
C102 C101 H101 119.7 . . ?
N8 C102 C101 119.8(12) . . ?
N8 C102 C97 123.4(11) . . ?
C101 C102 C97 116.7(11) . . ?
F4 C12 F5 111.9(19) . . ?
F4 C12 F6 93.8(15) . . ?
F5 C12 F6 96.9(16) . . ?
F4 C12 C13 119.3(16) . . ?
F5 C12 C13 120.1(14) . . ?
F6 C12 C13 108.1(16) . . ?
F1 C1 F3 120.7(18) . . ?
F1 C1 F2 101.3(17) . . ?
F3 C1 F2 87.6(17) . . ?
F1 C1 C2 119.9(18) . . ?
F3 C1 C2 113.4(15) . . ?
F2 C1 C2 105.1(16) . . ?

loop_
_geom_bond_atom_site_label_1
_geom_bond_atom_site_label_2
_geom_bond_distance
_geom_bond_site_symmetry_2
_geom_bond_publ_flag
Dy1 O1 2.296(7) . ?
Dy1 O3 2.302(7) . ?
Dy1 O6 2.308(8) . ?
Dy1 O4 2.311(7) . ?
Dy1 O2 2.318(7) . ?
Dy1 O5 2.364(7) . ?
Dy1 N2 2.554(8) . ?
Dy1 N1 2.590(7) . ?
F7 C23 1.301(17) . ?
F8 C23 1.358(15) . ?
F9 C23 1.334(15) . ?
O1 C2 1.244(14) . ?
O2 C4 1.240(12) . ?
O3 C13 1.280(13) . ?
O4 C15 1.260(12) . ?
O5 C24 1.256(12) . ?
O6 C26 1.247(12) . ?
N1 C43 1.299(12) . ?
N1 C39 1.365(12) . ?
N2 C34 1.324(13) . ?
N2 C38 1.334(12) . ?
N3 C51 1.329(13) . ?
N3 C44 1.359(12) . ?
N4 C45 1.282(13) . ?
N4 C46 1.359(14) . ?
C2 C3 1.361(17) . ?
C2 C1 1.57(2) . ?
C3 C4 1.443(17) . ?
C3 H3 0.9300 . ?
C4 C5 1.448(16) . ?
C5 C10 1.342(16) . ?
C5 C6 1.409(16) . ?
C6 C7 1.396(17) . ?
C6 H6 0.9300 . ?
C7 C8 1.352(19) . ?
C7 H7 0.9300 . ?
C8 C9 1.330(19) . ?
C8 C11 1.506(17) . ?
C9 C10 1.410(17) . ?
C9 H9 0.9300 . ?
C10 H10 0.9300 . ?
C11 H11A 0.9600 . ?
C11 H11B 0.9600 . ?
C11 H11C 0.9600 . ?
C13 C14 1.337(17) . ?
C13 C12 1.509(19) . ?
C14 C15 1.403(17) . ?
C14 H14 0.9300 . ?
C15 C16 1.486(17) . ?
C16 C21 1.366(16) . ?
C16 C17 1.373(18) . ?
C17 C18 1.423(18) . ?
C17 H17 0.9300 . ?
C18 C19 1.386(18) . ?
C18 H18 0.9300 . ?
C19 C20 1.34(2) . ?
C19 C22 1.53(2) . ?
C20 C21 1.346(19) . ?
C20 H20 0.9300 . ?
C21 H21 0.9300 . ?
C22 H22A 0.9600 . ?
C22 H22B 0.9600 . ?
C22 H22C 0.9600 . ?
C23 C24 1.561(17) . ?
C24 C25 1.346(15) . ?
C25 C26 1.426(16) . ?
C25 H25 0.9300 . ?
C26 C27 1.473(15) . ?
C27 C28 1.365(15) . ?
C27 C32 1.377(16) . ?
C28 C29 1.360(17) . ?
C28 H28 0.9300 . ?
C29 C30 1.395(19) . ?
C29 H29 0.9300 . ?
C30 C31 1.323(17) . ?
C30 C33 1.504(18) . ?
C31 C32 1.389(16) . ?
C31 H31 0.9300 . ?
C32 H32 0.9300 . ?
C33 H33A 0.9600 . ?
C33 H33B 0.9600 . ?
C33 H33C 0.9600 . ?
C34 C35 1.340(15) . ?
C34 H34 0.9300 . ?
C35 C36 1.395(15) . ?
C35 H35 0.9300 . ?
C36 C37 1.359(14) . ?
C36 H36 0.9300 . ?
C37 C38 1.424(14) . ?
C37 C45 1.488(14) . ?
C38 C39 1.452(13) . ?
C39 C40 1.397(13) . ?
C40 C41 1.406(14) . ?
C40 C44 1.450(14) . ?
C41 C42 1.365(15) . ?
C41 H41 0.9300 . ?
C42 C43 1.337(14) . ?
C42 H42 0.9300 . ?
C43 H43 0.9300 . ?
C44 C45 1.409(14) . ?
C46 C51 1.385(16) . ?
C46 C47 1.453(16) . ?
C47 C48 1.385(18) . ?
C47 H47 0.9300 . ?
C48 C49 1.386(19) . ?
C48 H48 0.9300 . ?
C49 C50 1.387(17) . ?
C49 H49 0.9300 . ?
C50 C51 1.429(16) . ?
C50 H50 0.9300 . ?
Dy2 O10 2.301(8) . ?
Dy2 O11 2.318(9) . ?
Dy2 O8 2.320(7) . ?
Dy2 O12 2.330(8) . ?
Dy2 O9 2.327(9) . ?
Dy2 O7 2.381(8) . ?
Dy2 N6 2.543(9) . ?
Dy2 N5 2.551(8) . ?
F10 C52 1.405(17) . ?
F11 C52 1.268(15) . ?
F12 C52 1.304(14) . ?
F13 C63 1.124(18) . ?
F14 C63 1.46(3) . ?
F15 C63 1.213(19) . ?
F16 C74 1.33(2) . ?
F17 C74 1.24(2) . ?
F18 C74 1.27(2) . ?
O7 C53 1.263(12) . ?
O8 C55 1.252(12) . ?
O9 C64 1.232(14) . ?
O10 C66 1.241(14) . ?
O11 C75 1.300(17) . ?
O12 C77 1.292(14) . ?
N5 C85 1.337(13) . ?
N5 C89 1.363(13) . ?
N6 C94 1.334(13) . ?
N6 C90 1.380(13) . ?
N7 C95 1.369(12) . ?
N7 C97 1.368(14) . ?
N8 C102 1.335(14) . ?
N8 C96 1.356(13) . ?
C52 C53 1.507(16) . ?
C53 C54 1.357(15) . ?
C54 C55 1.380(15) . ?
C54 H54 0.9300 . ?
C55 C56 1.544(15) . ?
C56 C57 1.361(15) . ?
C56 C61 1.388(15) . ?
C57 C58 1.299(16) . ?
C57 H57 0.9300 . ?
C58 C59 1.357(17) . ?
C58 H58 0.9300 . ?
C59 C60 1.430(18) . ?
C59 C62 1.510(19) . ?
C60 C61 1.335(17) . ?
C60 H60 0.9300 . ?
C61 H61 0.9300 . ?
C62 H62A 0.9600 . ?
C62 H62B 0.9600 . ?
C62 H62C 0.9600 . ?
C63 C64 1.51(2) . ?
C64 C65 1.388(18) . ?
C65 C66 1.431(19) . ?
C65 H65 0.9300 . ?
C66 C67 1.501(18) . ?
C67 C72 1.303(19) . ?
C67 C68 1.389(18) . ?
C68 C69 1.40(2) . ?
C68 H68 0.9300 . ?
C69 C70 1.37(2) . ?
C69 H69 0.9300 . ?
C70 C71 1.36(2) . ?
C70 C73 1.46(2) . ?
C71 C72 1.398(19) . ?
C71 H71 0.9300 . ?
C72 H72 0.9300 . ?
C73 H73A 0.9600 . ?
C73 H73B 0.9600 . ?
C73 H73C 0.9600 . ?
C74 C75 1.46(2) . ?
C75 C76 1.40(2) . ?
C76 C77 1.401(19) . ?
C76 H76 0.9300 . ?
C77 C78 1.496(9) . ?
C78 C83 1.354(8) . ?
C78 C79 1.360(8) . ?
C79 C80 1.387(8) . ?
C79 H79 0.9300 . ?
C80 C81 1.356(8) . ?
C80 H80 0.9300 . ?
C81 C82 1.377(8) . ?
C81 C84 1.542(10) . ?
C82 C83 1.378(8) . ?
C82 H82 0.9300 . ?
C83 H83 0.9300 . ?
C84 H84A 0.9600 . ?
C84 H84B 0.9600 . ?
C84 H84C 0.9600 . ?
C85 C86 1.365(15) . ?
C85 H85 0.9300 . ?
C86 C87 1.384(15) . ?
C86 H86 0.9300 . ?
C87 C88 1.376(14) . ?
C87 H87 0.9300 . ?
C88 C89 1.400(13) . ?
C88 C95 1.470(14) . ?
C89 C90 1.470(14) . ?
C90 C91 1.368(14) . ?
C91 C92 1.361(15) . ?
C91 C96 1.486(14) . ?
C92 C93 1.342(16) . ?
C92 H92 0.9300 . ?
C93 C94 1.375(15) . ?
C93 H93 0.9300 . ?
C94 H94 0.9300 . ?
C95 C96 1.370(15) . ?
C97 C98 1.400(15) . ?
C97 C102 1.412(17) . ?
C98 C99 1.364(17) . ?
C98 H98 0.9300 . ?
C99 C100 1.36(2) . ?
C99 H99 0.9300 . ?
C100 C101 1.335(17) . ?
C100 H100 0.9300 . ?
C101 C102 1.423(16) . ?
C101 H101 0.9300 . ?
F1 C1 1.14(2) . ?
F4 C12 1.174(17) . ?
F3 C1 1.355(19) . ?
F5 C12 1.212(19) . ?
C12 F6 1.38(2) . ?
F2 C1 1.41(2) . ?

loop_
_geom_torsion_atom_site_label_1
_geom_torsion_atom_site_label_2
_geom_torsion_atom_site_label_3
_geom_torsion_atom_site_label_4
_geom_torsion
_geom_torsion_site_symmetry_1
_geom_torsion_site_symmetry_2
_geom_torsion_site_symmetry_3
_geom_torsion_site_symmetry_4
_geom_torsion_publ_flag
Dy1 O1 C2 C3 -17(3) . . . . ?
Dy1 O1 C2 C1 161.7(11) . . . . ?
O1 C2 C3 C4 -5(3) . . . . ?
C1 C2 C3 C4 176.3(15) . . . . ?
Dy1 O2 C4 C3 9(2) . . . . ?
Dy1 O2 C4 C5 -165.9(8) . . . . ?
C2 C3 C4 O2 9(2) . . . . ?
C2 C3 C4 C5 -175.7(14) . . . . ?
O2 C4 C5 C10 4(2) . . . . ?
C3 C4 C5 C10 -170.7(14) . . . . ?
O2 C4 C5 C6 -172.6(13) . . . . ?
C3 C4 C5 C6 13(2) . . . . ?
C10 C5 C6 C7 2(2) . . . . ?
C4 C5 C6 C7 179.3(13) . . . . ?
C5 C6 C7 C8 -1(2) . . . . ?
C6 C7 C8 C9 -1(2) . . . . ?
C6 C7 C8 C11 177.2(14) . . . . ?
C7 C8 C9 C10 2(2) . . . . ?
C11 C8 C9 C10 -176.1(14) . . . . ?
C6 C5 C10 C9 -1(2) . . . . ?
C4 C5 C10 C9 -178.4(13) . . . . ?
C8 C9 C10 C5 -1(2) . . . . ?
Dy1 O3 C13 C14 -13(2) . . . . ?
Dy1 O3 C13 C12 169.1(10) . . . . ?
O3 C13 C14 C15 -3(3) . . . . ?
C12 C13 C14 C15 174.4(15) . . . . ?
Dy1 O4 C15 C14 11(2) . . . . ?
Dy1 O4 C15 C16 -169.3(8) . . . . ?
C13 C14 C15 O4 5(2) . . . . ?
C13 C14 C15 C16 -175.2(14) . . . . ?
O4 C15 C16 C21 -163.7(13) . . . . ?
C14 C15 C16 C21 16(2) . . . . ?
O4 C15 C16 C17 15(2) . . . . ?
C14 C15 C16 C17 -164.6(15) . . . . ?
C21 C16 C17 C18 3(2) . . . . ?
C15 C16 C17 C18 -176.4(14) . . . . ?
C16 C17 C18 C19 -2(2) . . . . ?
C17 C18 C19 C20 -1(2) . . . . ?
C17 C18 C19 C22 -175.0(15) . . . . ?
C18 C19 C20 C21 3(3) . . . . ?
C22 C19 C20 C21 177.3(16) . . . . ?
C19 C20 C21 C16 -3(3) . . . . ?
C17 C16 C21 C20 -1(2) . . . . ?
C15 C16 C21 C20 178.7(16) . . . . ?
Dy1 O5 C24 C25 8.3(18) . . . . ?
Dy1 O5 C24 C23 -174.6(7) . . . . ?
F7 C23 C24 O5 -45.3(15) . . . . ?
F9 C23 C24 O5 -173.2(11) . . . . ?
F8 C23 C24 O5 70.8(14) . . . . ?
F7 C23 C24 C25 132.2(13) . . . . ?
F9 C23 C24 C25 4.3(17) . . . . ?
F8 C23 C24 C25 -111.7(13) . . . . ?
O5 C24 C25 C26 -4(2) . . . . ?
C23 C24 C25 C26 179.2(11) . . . . ?
Dy1 O6 C26 C25 21.3(16) . . . . ?
Dy1 O6 C26 C27 -156.4(7) . . . . ?
C24 C25 C26 O6 -10.0(17) . . . . ?
C24 C25 C26 C27 167.6(10) . . . . ?
O6 C26 C27 C28 -151.8(11) . . . . ?
C25 C26 C27 C28 30.5(17) . . . . ?
O6 C26 C27 C32 25.0(15) . . . . ?
C25 C26 C27 C32 -152.7(11) . . . . ?
C32 C27 C28 C29 3.4(18) . . . . ?
C26 C27 C28 C29 -179.7(11) . . . . ?
C27 C28 C29 C30 -3(2) . . . . ?
C28 C29 C30 C31 2(2) . . . . ?
C28 C29 C30 C33 -179.1(13) . . . . ?
C29 C30 C31 C32 -2.6(19) . . . . ?
C33 C30 C31 C32 179.0(13) . . . . ?
C30 C31 C32 C27 3.4(19) . . . . ?
C28 C27 C32 C31 -3.7(18) . . . . ?
C26 C27 C32 C31 179.3(11) . . . . ?
C38 N2 C34 C35 1.0(17) . . . . ?
Dy1 N2 C34 C35 174.4(10) . . . . ?
N2 C34 C35 C36 0.8(19) . . . . ?
C34 C35 C36 C37 -2.9(18) . . . . ?
C35 C36 C37 C38 3.0(16) . . . . ?
C35 C36 C37 C45 179.6(10) . . . . ?
C34 N2 C38 C37 -0.8(14) . . . . ?
Dy1 N2 C38 C37 -174.2(7) . . . . ?
C34 N2 C38 C39 178.0(9) . . . . ?
Dy1 N2 C38 C39 4.6(12) . . . . ?
C36 C37 C38 N2 -1.2(15) . . . . ?
C45 C37 C38 N2 -177.9(9) . . . . ?
C36 C37 C38 C39 180.0(9) . . . . ?
C45 C37 C38 C39 3.4(14) . . . . ?
C43 N1 C39 C40 -0.2(14) . . . . ?
Dy1 N1 C39 C40 -179.0(7) . . . . ?
C43 N1 C39 C38 180.0(9) . . . . ?
Dy1 N1 C39 C38 1.2(11) . . . . ?
N2 C38 C39 N1 -3.8(13) . . . . ?
C37 C38 C39 N1 175.1(9) . . . . ?
N2 C38 C39 C40 176.4(9) . . . . ?
C37 C38 C39 C40 -4.7(14) . . . . ?
N1 C39 C40 C41 1.4(14) . . . . ?
C38 C39 C40 C41 -178.8(9) . . . . ?
N1 C39 C40 C44 -176.6(9) . . . . ?
C38 C39 C40 C44 3.2(14) . . . . ?
C39 C40 C41 C42 -0.2(15) . . . . ?
C44 C40 C41 C42 177.7(10) . . . . ?
C40 C41 C42 C43 -2.2(16) . . . . ?
C39 N1 C43 C42 -2.4(16) . . . . ?
Dy1 N1 C43 C42 176.3(8) . . . . ?
C41 C42 C43 N1 3.8(18) . . . . ?
C51 N3 C44 C45 -0.9(14) . . . . ?
C51 N3 C44 C40 179.5(9) . . . . ?
C39 C40 C44 N3 179.2(9) . . . . ?
C41 C40 C44 N3 1.2(14) . . . . ?
C39 C40 C44 C45 -0.4(14) . . . . ?
C41 C40 C44 C45 -178.3(10) . . . . ?
C46 N4 C45 C44 1.4(15) . . . . ?
C46 N4 C45 C37 -178.4(9) . . . . ?
N3 C44 C45 N4 -0.2(16) . . . . ?
C40 C44 C45 N4 179.3(10) . . . . ?
N3 C44 C45 C37 179.6(8) . . . . ?
C40 C44 C45 C37 -0.9(14) . . . . ?
C36 C37 C45 N4 2.7(15) . . . . ?
C38 C37 C45 N4 179.2(9) . . . . ?
C36 C37 C45 C44 -177.1(10) . . . . ?
C38 C37 C45 C44 -0.6(14) . . . . ?
C45 N4 C46 C51 -1.5(15) . . . . ?
C45 N4 C46 C47 179.8(10) . . . . ?
N4 C46 C47 C48 178.3(10) . . . . ?
C51 C46 C47 C48 -0.4(17) . . . . ?
C46 C47 C48 C49 0.3(19) . . . . ?
C47 C48 C49 C50 1(2) . . . . ?
C48 C49 C50 C51 -3(2) . . . . ?
C44 N3 C51 C46 0.9(15) . . . . ?
C44 N3 C51 C50 -179.0(9) . . . . ?
N4 C46 C51 N3 0.3(16) . . . . ?
C47 C46 C51 N3 179.0(10) . . . . ?
N4 C46 C51 C50 -179.9(10) . . . . ?
C47 C46 C51 C50 -1.2(16) . . . . ?
C49 C50 C51 N3 -177.2(11) . . . . ?
C49 C50 C51 C46 3.0(17) . . . . ?
Dy2 O7 C53 C54 -30.1(18) . . . . ?
Dy2 O7 C53 C52 153.4(9) . . . . ?
F11 C52 C53 O7 -46.5(17) . . . . ?
F12 C52 C53 O7 -176.6(12) . . . . ?
F10 C52 C53 O7 70.8(14) . . . . ?
F11 C52 C53 C54 136.6(14) . . . . ?
F12 C52 C53 C54 6.5(19) . . . . ?
F10 C52 C53 C54 -106.1(13) . . . . ?
O7 C53 C54 C55 4(2) . . . . ?
C52 C53 C54 C55 -179.8(12) . . . . ?
Dy2 O8 C55 C54 20.2(18) . . . . ?
Dy2 O8 C55 C56 -158.0(7) . . . . ?
C53 C54 C55 O8 3(2) . . . . ?
C53 C54 C55 C56 -179.2(11) . . . . ?
O8 C55 C56 C57 -161.8(12) . . . . ?
C54 C55 C56 C57 19.9(18) . . . . ?
O8 C55 C56 C61 16.3(16) . . . . ?
C54 C55 C56 C61 -162.0(11) . . . . ?
C61 C56 C57 C58 -1(2) . . . . ?
C55 C56 C57 C58 177.3(12) . . . . ?
C56 C57 C58 C59 0(2) . . . . ?
C57 C58 C59 C60 2(2) . . . . ?
C57 C58 C59 C62 179.3(15) . . . . ?
C58 C59 C60 C61 -4(2) . . . . ?
C62 C59 C60 C61 178.6(14) . . . . ?
C59 C60 C61 C56 4(2) . . . . ?
C57 C56 C61 C60 -1(2) . . . . ?
C55 C56 C61 C60 -179.4(12) . . . . ?
Dy2 O9 C64 C65 -4(3) . . . . ?
Dy2 O9 C64 C63 -175.9(12) . . . . ?
F13 C63 C64 O9 23(3) . . . . ?
F15 C63 C64 O9 -175.1(19) . . . . ?
F14 C63 C64 O9 -78.6(17) . . . . ?
F13 C63 C64 C65 -150(2) . . . . ?
F15 C63 C64 C65 12(3) . . . . ?
F14 C63 C64 C65 108.9(16) . . . . ?
O9 C64 C65 C66 3(3) . . . . ?
C63 C64 C65 C66 174.1(16) . . . . ?
Dy2 O10 C66 C65 11(2) . . . . ?
Dy2 O10 C66 C67 -171.9(9) . . . . ?
C64 C65 C66 O10 -5(2) . . . . ?
C64 C65 C66 C67 178.2(14) . . . . ?
O10 C66 C67 C72 2(2) . . . . ?
C65 C66 C67 C72 179.1(15) . . . . ?
O10 C66 C67 C68 -179.8(14) . . . . ?
C65 C66 C67 C68 -3(2) . . . . ?
C72 C67 C68 C69 2(2) . . . . ?
C66 C67 C68 C69 -175.9(14) . . . . ?
C67 C68 C69 C70 1(3) . . . . ?
C68 C69 C70 C71 -5(3) . . . . ?
C68 C69 C70 C73 178.5(17) . . . . ?
C69 C70 C71 C72 8(3) . . . . ?
C73 C70 C71 C72 -176.3(16) . . . . ?
C68 C67 C72 C71 0(2) . . . . ?
C66 C67 C72 C71 178.2(13) . . . . ?
C70 C71 C72 C67 -5(3) . . . . ?
Dy2 O11 C75 C76 9(2) . . . . ?
Dy2 O11 C75 C74 -168.7(11) . . . . ?
F17 C74 C75 O11 -54(3) . . . . ?
F18 C74 C75 O11 53(2) . . . . ?
F16 C74 C75 O11 -169.3(16) . . . . ?
F17 C74 C75 C76 129(2) . . . . ?
F18 C74 C75 C76 -125(2) . . . . ?
F16 C74 C75 C76 13(3) . . . . ?
O11 C75 C76 C77 9(3) . . . . ?
C74 C75 C76 C77 -173.9(16) . . . . ?
Dy2 O12 C77 C76 -35(2) . . . . ?
Dy2 O12 C77 C78 146.9(10) . . . . ?
C75 C76 C77 O12 4(3) . . . . ?
C75 C76 C77 C78 -178.3(15) . . . . ?
O12 C77 C78 C83 -6(2) . . . . ?
C76 C77 C78 C83 175.8(16) . . . . ?
O12 C77 C78 C79 177.2(13) . . . . ?
C76 C77 C78 C79 -1(2) . . . . ?
C83 C78 C79 C80 -3.1(16) . . . . ?
C77 C78 C79 C80 173.8(15) . . . . ?
C78 C79 C80 C81 1.1(16) . . . . ?
C79 C80 C81 C82 -1(3) . . . . ?
C79 C80 C81 C84 -175.0(16) . . . . ?
C80 C81 C82 C83 2(3) . . . . ?
C84 C81 C82 C83 176.7(19) . . . . ?
C79 C78 C83 C82 5(3) . . . . ?
C77 C78 C83 C82 -172.4(17) . . . . ?
C81 C82 C83 C78 -4(3) . . . . ?
C89 N5 C85 C86 0.1(16) . . . . ?
Dy2 N5 C85 C86 173.4(9) . . . . ?
N5 C85 C86 C87 -0.5(18) . . . . ?
C85 C86 C87 C88 1.4(16) . . . . ?
C86 C87 C88 C89 -2.0(15) . . . . ?
C86 C87 C88 C95 178.7(10) . . . . ?
C85 N5 C89 C88 -0.7(15) . . . . ?
Dy2 N5 C89 C88 -174.2(7) . . . . ?
C85 N5 C89 C90 -177.3(9) . . . . ?
Dy2 N5 C89 C90 9.1(12) . . . . ?
C87 C88 C89 N5 1.7(15) . . . . ?
C95 C88 C89 N5 -179.0(9) . . . . ?
C87 C88 C89 C90 178.2(9) . . . . ?
C95 C88 C89 C90 -2.5(14) . . . . ?
C94 N6 C90 C91 -2.7(16) . . . . ?
Dy2 N6 C90 C91 174.9(8) . . . . ?
C94 N6 C90 C89 177.4(9) . . . . ?
Dy2 N6 C90 C89 -5.0(12) . . . . ?
N5 C89 C90 C91 177.4(10) . . . . ?
C88 C89 C90 C91 0.7(15) . . . . ?
N5 C89 C90 N6 -2.7(14) . . . . ?
C88 C89 C90 N6 -179.4(9) . . . . ?
N6 C90 C91 C92 1.8(16) . . . . ?
C89 C90 C91 C92 -178.3(10) . . . . ?
N6 C90 C91 C96 -179.1(9) . . . . ?
C89 C90 C91 C96 0.8(15) . . . . ?
C90 C91 C92 C93 -0.3(17) . . . . ?
C96 C91 C92 C93 -179.4(11) . . . . ?
C91 C92 C93 C94 -0.2(19) . . . . ?
C90 N6 C94 C93 2.1(17) . . . . ?
Dy2 N6 C94 C93 -175.5(9) . . . . ?
C92 C93 C94 N6 -1(2) . . . . ?
C97 N7 C95 C96 0.7(14) . . . . ?
C97 N7 C95 C88 -179.4(9) . . . . ?
C87 C88 C95 C96 -177.7(10) . . . . ?
C89 C88 C95 C96 3.0(14) . . . . ?
C87 C88 C95 N7 2.4(15) . . . . ?
C89 C88 C95 N7 -176.9(9) . . . . ?
C102 N8 C96 C95 -1.1(15) . . . . ?
C102 N8 C96 C91 -178.4(9) . . . . ?
N7 C95 C96 N8 1.0(16) . . . . ?
C88 C95 C96 N8 -178.8(9) . . . . ?
N7 C95 C96 C91 178.3(9) . . . . ?
C88 C95 C96 C91 -1.6(15) . . . . ?
C90 C91 C96 N8 177.1(9) . . . . ?
C92 C91 C96 N8 -3.8(15) . . . . ?
C90 C91 C96 C95 -0.3(15) . . . . ?
C92 C91 C96 C95 178.7(10) . . . . ?
C95 N7 C97 C98 -179.0(10) . . . . ?
C95 N7 C97 C102 -2.3(15) . . . . ?
N7 C97 C98 C99 177.7(11) . . . . ?
C102 C97 C98 C99 1.0(18) . . . . ?
C97 C98 C99 C100 0(2) . . . . ?
C98 C99 C100 C101 0(2) . . . . ?
C99 C100 C101 C102 -2(2) . . . . ?
C96 N8 C102 C101 -178.9(9) . . . . ?
C96 N8 C102 C97 -0.5(15) . . . . ?
C100 C101 C102 N8 -178.4(11) . . . . ?
C100 C101 C102 C97 3.1(17) . . . . ?
N7 C97 C102 N8 2.3(17) . . . . ?
C98 C97 C102 N8 179.0(10) . . . . ?
N7 C97 C102 C101 -179.3(10) . . . . ?
C98 C97 C102 C101 -2.6(16) . . . . ?
O3 C13 C12 F4 141(2) . . . . ?
C14 C13 C12 F4 -37(3) . . . . ?
O3 C13 C12 F5 -4(3) . . . . ?
C14 C13 C12 F5 178.1(19) . . . . ?
O3 C13 C12 F6 -113.4(15) . . . . ?
C14 C13 C12 F6 69(2) . . . . ?
O1 C2 C1 F1 43(3) . . . . ?
C3 C2 C1 F1 -138.0(19) . . . . ?
O1 C2 C1 F3 -163.7(16) . . . . ?
C3 C2 C1 F3 15(3) . . . . ?
O1 C2 C1 F2 -69.7(18) . . . . ?
C3 C2 C1 F2 109.1(17) . . . . ?
